data_9010837
loop_
_publ_author_name
'Krickl, R.'
'Wildner, M.'

_publ_section_title
;
 Crystal chemistry of synthetic Co- and Ni-analogues of natrochalcite - the
 shortest known hydrogen bonds among mineral-type compounds
 Part I: single-crystal X-ray structures
 Sample: T = 293 K
;
_journal_name_full 'European Journal of Mineralogy'
_journal_page_first 805
_journal_page_last 816
_journal_paper_doi 10.1127/0935-1221/2007/0019-1770
_journal_volume 19
_journal_year 2007
_chemical_formula_sum 'Co2 Cr0.08 H3 K O10 Se1.92'
_chemical_name_mineral KCoSe
_space_group_IT_number 12
_symmetry_space_group_name_Hall '-C 2y'
_symmetry_space_group_name_H-M 'C 1 2/m 1'
_cell_angle_alpha 90
_cell_angle_beta 113.99
_cell_angle_gamma 90
_cell_formula_units_Z 2
_cell_length_a 9.078
_cell_length_b 6.471
_cell_length_c 7.687
_cell_volume 412.555
_database_code_amcsd 0007251
_diffrn_ambient_temperature 293
_exptl_crystal_density_diffrn 3.830
_cod_original_cell_volume 412.556
_cod_original_formula_sum 'K Co2 (Se1.92 Cr.08) O10 H3'
_cod_database_code 9010837
_amcsd_formula_title KCo2Se2O10H3

loop_
_space_group_symop_operation_xyz
x,y,z
1/2+x,1/2+y,z
x,-y,z
1/2+x,1/2-y,z
-x,y,-z
1/2-x,1/2+y,-z
-x,-y,-z
1/2-x,1/2-y,-z

loop_
_atom_site_aniso_label
_atom_site_aniso_U_11
_atom_site_aniso_U_22
_atom_site_aniso_U_33
_atom_site_aniso_U_12
_atom_site_aniso_U_13
_atom_site_aniso_U_23
K 0.01390 0.01930 0.01420 0.00000 0.00500 0.00000
Co 0.00890 0.00780 0.01220 0.00010 0.00380 -0.00020
Se 0.00720 0.00890 0.00870 0.00000 0.00310 0.00000
Cr 0.00720 0.00890 0.00870 0.00000 0.00310 0.00000
O1 0.01360 0.01110 0.01580 0.00000 0.01020 0.00000
O2 0.01780 0.03420 0.00990 0.00000 0.00080 0.00000
O3 0.01100 0.01030 0.01680 0.00260 0.00360 -0.00120
O-h 0.01020 0.00970 0.01580 0.00000 0.00660 0.00000

loop_
_atom_site_label
_atom_site_fract_x
_atom_site_fract_y
_atom_site_fract_z
_atom_site_occupancy
_atom_site_U_iso_or_equiv
_atom_site_type_symbol
_atom_site_attached_hydrogens
K 0.00000 0.50000 0.50000 1.00000 0.01600 K 0
Co 0.25000 0.25000 0.00000 1.00000 0.00980 Co 0
Se 0.08213 0.00000 0.28441 0.96000 0.00830 Se 0
Cr 0.08213 0.00000 0.28441 0.04000 0.00830 Cr 0
O1 0.19589 0.00000 0.15910 1.00000 0.01210 O 0
O2 0.19819 0.00000 0.50743 1.00000 0.02220 O 0
O3 -0.03048 0.20959 0.22700 1.00000 0.01340 O 0
O-h 0.15216 0.50000 0.08125 1.00000 0.01150 O 0
H1 0.05600 0.50000 0.05200 0.50000 0.06000 H 0
H2 0.18100 0.50000 0.18700 1.00000 0.03500 H 0

loop_
_cod_changelog_entry_id
_cod_changelog_entry_author
_cod_changelog_entry_date
_cod_changelog_entry_text
1
;cod-tools version 3.8.0
Id: cif_guess_AMCSD_atom_types 9581 2023-05-17 12:35:41Z saulius
;
2023-05-18T08:43:34+03:00
;Derived atom types and hydrogen counts
from atom names that follow the AMCSD naming convention
(Wat == water, O-H == hydroxyl).
;
2
;cod-tools version 3.10.1
Id: cif_fix_AMCSD_aniso_labels 10200 2024-08-01 14:09:44Z saulius
;
2024-08-02T12:21:35+03:00
;Changed the following '_atom_site_aniso_label' values:
'Oh' -> 'O-h'
;

loop_
_cod_related_entry_id
_cod_related_entry_database
_cod_related_entry_code
1 AMCSD 0007251
